data_1503031
loop_
_publ_author_name
'Lazarski, Kiel E.'
'Hu, Dennis X.'
'Stern, Charlotte L.'
'Thomson, Regan J.'

_publ_section_title
;
 A synthesis of the carbocyclic core of maoecrystal V.
;
_journal_issue 13
_journal_name_full 'Organic letters'
_journal_page_first 3010
_journal_page_last 3013
_journal_paper_doi 10.1021/ol101025r
_journal_volume 12
_journal_year 2010
_chemical_formula_sum 'C24 H41 N O4 Si'
_chemical_formula_weight 435.67
_chemical_name_systematic ?
_space_group_IT_number 14
_symmetry_cell_setting monoclinic
_symmetry_space_group_name_Hall '-P 2yn'
_symmetry_space_group_name_H-M 'P 1 21/n 1'
_atom_sites_solution_hydrogens geom
_atom_sites_solution_primary direct
_atom_sites_solution_secondary difmap
_audit_creation_method SHELXL-97
_audit_update_record
;
2010-04-14 # Formatted by publCIF
;
_cell_angle_alpha 90.00
_cell_angle_beta 91.224(3)
_cell_angle_gamma 90.00
_cell_formula_units_Z 4
_cell_length_a 7.3154(11)
_cell_length_b 15.339(2)
_cell_length_c 21.853(3)
_cell_measurement_reflns_used 3856
_cell_measurement_temperature 100(2)
_cell_measurement_theta_max 27.37
_cell_measurement_theta_min 2.29
_cell_volume 2451.6(6)
_computing_cell_refinement 'Bruker SMART'
_computing_data_collection 'Bruker SMART'
_computing_data_reduction 'Bruker SAINT'
_computing_molecular_graphics 'Bruker SHELXTL'
_computing_publication_material 'Bruker SHELXTL'
_computing_structure_refinement 'SHELXL-97 (Sheldrick, 1997)'
_computing_structure_solution 'SHELXS-97 (Sheldrick, 1990)'
_diffrn_ambient_temperature 100(2)
_diffrn_measured_fraction_theta_full 0.994
_diffrn_measured_fraction_theta_max 0.928
_diffrn_measurement_device_type 'CCD area detector'
_diffrn_measurement_method 'phi and omega scans'
_diffrn_radiation_monochromator graphite
_diffrn_radiation_source 'fine-focus sealed tube'
_diffrn_radiation_type MoK\a
_diffrn_radiation_wavelength 0.71073
_diffrn_reflns_av_R_equivalents 0.1234
_diffrn_reflns_av_sigmaI/netI 0.1440
_diffrn_reflns_limit_h_max 9
_diffrn_reflns_limit_h_min -9
_diffrn_reflns_limit_k_max 20
_diffrn_reflns_limit_k_min -20
_diffrn_reflns_limit_l_max 28
_diffrn_reflns_limit_l_min -27
_diffrn_reflns_number 22078
_diffrn_reflns_theta_full 27.50
_diffrn_reflns_theta_max 28.74
_diffrn_reflns_theta_min 1.62
_exptl_absorpt_coefficient_mu 0.124
_exptl_absorpt_correction_T_max 0.9968
_exptl_absorpt_correction_T_min 0.9723
_exptl_absorpt_correction_type numerical
_exptl_crystal_colour colorless
_exptl_crystal_density_diffrn 1.180
_exptl_crystal_density_method 'not measured'
_exptl_crystal_description needle
_exptl_crystal_F_000 952
_exptl_crystal_size_max 0.480
_exptl_crystal_size_mid 0.112
_exptl_crystal_size_min 0.030
_refine_diff_density_max 0.487
_refine_diff_density_min -0.296
_refine_diff_density_rms 0.076
_refine_ls_extinction_method none
_refine_ls_goodness_of_fit_ref 0.908
_refine_ls_hydrogen_treatment mixed
_refine_ls_matrix_type full
_refine_ls_number_parameters 282
_refine_ls_number_reflns 5892
_refine_ls_number_restraints 0
_refine_ls_restrained_S_all 0.908
_refine_ls_R_factor_all 0.1436
_refine_ls_R_factor_gt 0.0645
_refine_ls_shift/su_max 0.000
_refine_ls_shift/su_mean 0.000
_refine_ls_structure_factor_coef Fsqd
_refine_ls_weighting_details 'calc w=1/[\s^2^(Fo^2^)+(0.0734P)^2^+0.0000P] where P=(Fo^2^+2Fc^2^)/3'
_refine_ls_weighting_scheme calc
_refine_ls_wR_factor_gt 0.1338
_refine_ls_wR_factor_ref 0.1599
_reflns_number_gt 2994
_reflns_number_total 5892
_reflns_threshold_expression >2sigma(I)
_cod_data_source_file ol101025r_si_002.cif
_cod_data_source_block s15y
_cod_depositor_comments
;
The following automatic conversions were performed:

'_symmetry_cell_setting' value 'Monoclinic' changed to 'monoclinic'
according to /home/saulius/struct/CIF-dictionaries/cif_core.dic
dictionary named 'cif_core.dic' version 2.4.2 from 2011-04-26.

Automatic conversion script
Id: cif_fix_values 1715 2011-07-08 13:25:40Z adriana 
;
_cod_original_cell_volume 2451.7(6)
_cod_database_code 1503031

loop_
_symmetry_equiv_pos_as_xyz
'x, y, z'
'-x+1/2, y+1/2, -z+1/2'
'-x, -y, -z'
'x-1/2, -y-1/2, z-1/2'

loop_
_atom_site_label
_atom_site_type_symbol
_atom_site_fract_x
_atom_site_fract_y
_atom_site_fract_z
_atom_site_U_iso_or_equiv
_atom_site_adp_type
_atom_site_occupancy
_atom_site_symmetry_multiplicity
_atom_site_calc_flag
_atom_site_refinement_flags
Si1 Si -0.11463(11) 0.25538(5) 0.21144(4) 0.0164(2) Uani 1 1 d .
O1 O -0.0679(2) 0.24387(12) 0.28630(8) 0.0171(4) Uani 1 1 d .
O3 O 0.0965(3) 0.15403(12) 0.51981(9) 0.0235(5) Uani 1 1 d .
N1 N 0.2509(3) 0.14185(15) 0.50127(11) 0.0188(5) Uani 1 1 d .
O2 O -0.3278(3) 0.18149(13) 0.36682(10) 0.0215(5) Uani 1 1 d .
C12 C 0.1087(4) 0.24900(17) 0.38422(12) 0.0129(6) Uani 1 1 d .
O4 O 0.3895(3) 0.14927(14) 0.53363(9) 0.0288(5) Uani 1 1 d .
C15 C -0.0738(4) 0.26144(17) 0.41892(13) 0.0161(6) Uani 1 1 d .
H15A H -0.0475 0.2741 0.4626 0.019 Uiso 1 1 calc R
H15B H -0.1436 0.3109 0.4012 0.019 Uiso 1 1 calc R
C7 C 0.0886(4) 0.28295(18) 0.31760(13) 0.0155(6) Uani 1 1 d .
H7 H 0.2003 0.2646 0.2954 0.019 Uiso 1 1 calc R
C8 C 0.0777(4) 0.38185(17) 0.31410(13) 0.0175(6) Uani 1 1 d .
H8A H -0.0298 0.4023 0.3368 0.021 Uiso 1 1 calc R
H8B H 0.0615 0.3999 0.2708 0.021 Uiso 1 1 calc R
C17 C -0.0451(4) 0.10767(18) 0.39929(12) 0.0151(6) Uani 1 1 d .
C24 C 0.2184(4) 0.10584(17) 0.32766(12) 0.0146(6) Uani 1 1 d .
H24A H 0.1485 0.1282 0.2917 0.017 Uiso 1 1 calc R
H24B H 0.3477 0.1236 0.3235 0.017 Uiso 1 1 calc R
C23 C 0.2064(4) 0.00562(18) 0.32893(13) 0.0189(6) Uani 1 1 d .
H23A H 0.1273 -0.0151 0.2946 0.023 Uiso 1 1 calc R
H23B H 0.3297 -0.0198 0.3242 0.023 Uiso 1 1 calc R
C18 C 0.1405(4) 0.14684(17) 0.38743(12) 0.0141(6) Uani 1 1 d .
C11 C 0.2741(4) 0.29750(17) 0.41303(13) 0.0155(6) Uani 1 1 d .
H11A H 0.3859 0.2736 0.3945 0.019 Uiso 1 1 calc R
H11B H 0.2800 0.2825 0.4571 0.019 Uiso 1 1 calc R
C6 C 0.1012(4) 0.2631(2) 0.16855(13) 0.0241(7) Uani 1 1 d .
H6A H 0.1782 0.3093 0.1864 0.036 Uiso 1 1 calc R
H6B H 0.0730 0.2768 0.1256 0.036 Uiso 1 1 calc R
H6C H 0.1664 0.2074 0.1711 0.036 Uiso 1 1 calc R
C22 C -0.0540(4) 0.02119(18) 0.39925(12) 0.0170(6) Uani 1 1 d .
H22 H -0.1649 -0.0098 0.4046 0.020 Uiso 1 1 calc R
C1 C -0.2588(5) 0.3536(2) 0.19779(15) 0.0311(8) Uani 1 1 d .
H1A H -0.3542 0.3563 0.2285 0.047 Uiso 1 1 calc R
H1B H -0.3158 0.3503 0.1568 0.047 Uiso 1 1 calc R
H1C H -0.1825 0.4060 0.2008 0.047 Uiso 1 1 calc R
C16 C -0.1862(4) 0.17649(18) 0.41266(13) 0.0169(6) Uani 1 1 d .
H16 H -0.2423 0.1631 0.4529 0.020 Uiso 1 1 calc R
C14 C 0.4766(4) 0.42614(19) 0.42800(14) 0.0251(7) Uani 1 1 d .
H14A H 0.5662 0.3987 0.4014 0.038 Uiso 1 1 calc R
H14B H 0.5000 0.4080 0.4704 0.038 Uiso 1 1 calc R
H14C H 0.4871 0.4897 0.4250 0.038 Uiso 1 1 calc R
C9 C 0.2502(4) 0.42372(18) 0.34108(13) 0.0190(7) Uani 1 1 d .
H9A H 0.2392 0.4879 0.3382 0.023 Uiso 1 1 calc R
H9B H 0.3566 0.4057 0.3169 0.023 Uiso 1 1 calc R
C21 C 0.1269(4) -0.02371(19) 0.39008(13) 0.0202(7) Uani 1 1 d .
H21 H 0.1135 -0.0885 0.3918 0.024 Uiso 1 1 calc R
C2 C -0.2470(4) 0.15545(19) 0.18686(13) 0.0204(7) Uani 1 1 d .
C10 C 0.2830(4) 0.39803(18) 0.40781(13) 0.0175(6) Uani 1 1 d .
C20 C 0.2604(4) 0.00920(18) 0.44001(13) 0.0190(7) Uani 1 1 d .
H20A H 0.3820 -0.0176 0.4344 0.023 Uiso 1 1 calc R
H20B H 0.2161 -0.0080 0.4808 0.023 Uiso 1 1 calc R
C19 C 0.2770(4) 0.11010(18) 0.43662(12) 0.0155(6) Uani 1 1 d .
H19 H 0.4040 0.1251 0.4242 0.019 Uiso 1 1 calc R
C5 C -0.1548(5) 0.07238(19) 0.21066(15) 0.0308(8) Uani 1 1 d .
H5A H -0.2189 0.0214 0.1938 0.046 Uiso 1 1 calc R
H5B H -0.1594 0.0710 0.2554 0.046 Uiso 1 1 calc R
H5C H -0.0271 0.0714 0.1980 0.046 Uiso 1 1 calc R
C13 C 0.1474(4) 0.44402(19) 0.44901(13) 0.0241(7) Uani 1 1 d .
H13A H 0.1646 0.5072 0.4461 0.036 Uiso 1 1 calc R
H13B H 0.1682 0.4253 0.4915 0.036 Uiso 1 1 calc R
H13C H 0.0224 0.4290 0.4359 0.036 Uiso 1 1 calc R
C4 C -0.2585(5) 0.1518(2) 0.11714(14) 0.0301(8) Uani 1 1 d .
H4A H -0.1353 0.1455 0.1009 0.045 Uiso 1 1 calc R
H4B H -0.3139 0.2057 0.1014 0.045 Uiso 1 1 calc R
H4C H -0.3336 0.1019 0.1043 0.045 Uiso 1 1 calc R
C3 C -0.4423(4) 0.1589(3) 0.21062(17) 0.0427(10) Uani 1 1 d .
H3A H -0.5096 0.1070 0.1968 0.064 Uiso 1 1 calc R
H3B H -0.5038 0.2113 0.1948 0.064 Uiso 1 1 calc R
H3C H -0.4385 0.1607 0.2555 0.064 Uiso 1 1 calc R
H2 H -0.269(5) 0.200(3) 0.3358(19) 0.064(14) Uiso 1 1 d .

loop_
_atom_site_aniso_label
_atom_site_aniso_U_11
_atom_site_aniso_U_22
_atom_site_aniso_U_33
_atom_site_aniso_U_23
_atom_site_aniso_U_13
_atom_site_aniso_U_12
Si1 0.0171(4) 0.0146(4) 0.0174(4) 0.0013(3) -0.0002(3) 0.0020(3)
O1 0.0131(10) 0.0180(11) 0.0204(11) 0.0017(9) -0.0001(8) -0.0027(9)
O3 0.0282(13) 0.0202(11) 0.0223(11) 0.0001(9) 0.0084(9) 0.0030(9)
N1 0.0234(15) 0.0113(12) 0.0214(13) 0.0027(10) -0.0037(11) 0.0042(10)
O2 0.0129(11) 0.0246(12) 0.0269(13) 0.0022(10) 0.0009(9) -0.0001(9)
C12 0.0158(14) 0.0096(13) 0.0135(13) 0.0003(11) 0.0021(11) 0.0023(12)
O4 0.0321(13) 0.0306(13) 0.0232(12) -0.0018(10) -0.0120(10) 0.0049(10)
C15 0.0170(15) 0.0139(15) 0.0176(15) -0.0014(12) 0.0049(11) 0.0002(12)
C7 0.0114(15) 0.0154(14) 0.0196(15) -0.0007(12) 0.0013(12) -0.0022(11)
C8 0.0213(16) 0.0132(15) 0.0180(15) 0.0026(12) -0.0001(12) 0.0028(12)
C17 0.0136(15) 0.0175(15) 0.0141(14) -0.0008(12) 0.0003(11) -0.0011(12)
C24 0.0149(15) 0.0125(14) 0.0164(15) -0.0005(11) 0.0031(11) 0.0022(11)
C23 0.0210(16) 0.0185(16) 0.0172(15) -0.0018(12) 0.0019(12) 0.0034(12)
C18 0.0142(15) 0.0108(14) 0.0174(15) -0.0011(11) 0.0007(11) 0.0002(11)
C11 0.0152(15) 0.0132(14) 0.0180(15) -0.0005(12) 0.0012(12) 0.0004(12)
C6 0.0271(18) 0.0245(17) 0.0208(16) 0.0024(13) -0.0007(13) -0.0048(14)
C22 0.0160(15) 0.0157(15) 0.0193(15) -0.0009(12) 0.0014(12) -0.0038(12)
C1 0.041(2) 0.0256(18) 0.0265(18) -0.0027(14) -0.0102(15) 0.0101(16)
C16 0.0163(15) 0.0178(15) 0.0166(15) 0.0013(12) 0.0029(12) 0.0004(12)
C14 0.0261(18) 0.0188(16) 0.0302(18) -0.0031(14) -0.0039(14) -0.0023(13)
C9 0.0225(17) 0.0101(14) 0.0244(16) 0.0015(12) 0.0032(13) -0.0014(12)
C21 0.0219(17) 0.0127(15) 0.0260(17) 0.0011(13) 0.0026(13) 0.0001(12)
C2 0.0198(16) 0.0228(16) 0.0185(16) -0.0003(13) -0.0016(12) -0.0021(13)
C10 0.0189(16) 0.0123(14) 0.0212(16) -0.0004(12) 0.0007(12) -0.0020(12)
C20 0.0200(16) 0.0130(15) 0.0242(16) 0.0041(12) 0.0023(13) 0.0059(12)
C19 0.0173(16) 0.0153(15) 0.0142(14) -0.0024(12) 0.0033(12) 0.0016(12)
C5 0.043(2) 0.0176(17) 0.0319(19) 0.0015(14) -0.0078(16) -0.0101(15)
C13 0.0343(19) 0.0131(15) 0.0250(17) -0.0035(13) 0.0020(14) 0.0035(13)
C4 0.037(2) 0.0267(18) 0.0263(18) -0.0020(14) -0.0050(15) -0.0074(15)
C3 0.0212(19) 0.062(3) 0.045(2) -0.0155(19) 0.0039(16) -0.0146(18)

loop_
_atom_type_symbol
_atom_type_description
_atom_type_scat_dispersion_real
_atom_type_scat_dispersion_imag
_atom_type_scat_source
C C 0.0033 0.0016 'International Tables Vol C Tables 4.2.6.8 and 6.1.1.4'
H H 0.0000 0.0000 'International Tables Vol C Tables 4.2.6.8 and 6.1.1.4'
N N 0.0061 0.0033 'International Tables Vol C Tables 4.2.6.8 and 6.1.1.4'
O O 0.0106 0.0060 'International Tables Vol C Tables 4.2.6.8 and 6.1.1.4'
Si Si 0.0817 0.0704 'International Tables Vol C Tables 4.2.6.8 and 6.1.1.4'

loop_
_geom_angle_atom_site_label_1
_geom_angle_atom_site_label_2
_geom_angle_atom_site_label_3
_geom_angle
O1 Si1 C6 110.00(12)
O1 Si1 C1 110.22(12)
C6 Si1 C1 110.65(15)
O1 Si1 C2 106.60(11)
C6 Si1 C2 110.21(13)
C1 Si1 C2 109.08(14)
C7 O1 Si1 124.05(16)
O3 N1 O4 123.5(2)
O3 N1 C19 119.7(2)
O4 N1 C19 116.7(2)
C16 O2 H2 102(3)
C11 C12 C7 106.2(2)
C11 C12 C15 114.5(2)
C7 C12 C15 110.5(2)
C11 C12 C18 110.2(2)
C7 C12 C18 112.6(2)
C15 C12 C18 103.0(2)
C16 C15 C12 108.2(2)
C16 C15 H15A 110.1
C12 C15 H15A 110.1
C16 C15 H15B 110.1
C12 C15 H15B 110.1
H15A C15 H15B 108.4
O1 C7 C8 110.4(2)
O1 C7 C12 111.2(2)
C8 C7 C12 112.7(2)
O1 C7 H7 107.4
C8 C7 H7 107.4
C12 C7 H7 107.4
C7 C8 C9 111.0(2)
C7 C8 H8A 109.4
C9 C8 H8A 109.4
C7 C8 H8B 109.4
C9 C8 H8B 109.4
H8A C8 H8B 108.0
C22 C17 C16 131.7(3)
C22 C17 C18 116.2(3)
C16 C17 C18 112.0(2)
C23 C24 C18 111.3(2)
C23 C24 H24A 109.4
C18 C24 H24A 109.4
C23 C24 H24B 109.4
C18 C24 H24B 109.4
H24A C24 H24B 108.0
C21 C23 C24 109.3(2)
C21 C23 H23A 109.8
C24 C23 H23A 109.8
C21 C23 H23B 109.8
C24 C23 H23B 109.8
H23A C23 H23B 108.3
C17 C18 C19 107.6(2)
C17 C18 C24 109.1(2)
C19 C18 C24 101.0(2)
C17 C18 C12 105.6(2)
C19 C18 C12 118.7(2)
C24 C18 C12 114.5(2)
C12 C11 C10 118.9(2)
C12 C11 H11A 107.6
C10 C11 H11A 107.6
C12 C11 H11B 107.6
C10 C11 H11B 107.6
H11A C11 H11B 107.0
Si1 C6 H6A 109.5
Si1 C6 H6B 109.5
H6A C6 H6B 109.5
Si1 C6 H6C 109.5
H6A C6 H6C 109.5
H6B C6 H6C 109.5
C17 C22 C21 114.4(3)
C17 C22 H22 122.8
C21 C22 H22 122.8
Si1 C1 H1A 109.5
Si1 C1 H1B 109.5
H1A C1 H1B 109.5
Si1 C1 H1C 109.5
H1A C1 H1C 109.5
H1B C1 H1C 109.5
O2 C16 C17 113.0(2)
O2 C16 C15 113.2(2)
C17 C16 C15 104.0(2)
O2 C16 H16 108.8
C17 C16 H16 108.8
C15 C16 H16 108.8
C10 C14 H14A 109.5
C10 C14 H14B 109.5
H14A C14 H14B 109.5
C10 C14 H14C 109.5
H14A C14 H14C 109.5
H14B C14 H14C 109.5
C8 C9 C10 111.9(2)
C8 C9 H9A 109.2
C10 C9 H9A 109.2
C8 C9 H9B 109.2
C10 C9 H9B 109.2
H9A C9 H9B 107.9
C22 C21 C20 107.6(2)
C22 C21 C23 109.3(2)
C20 C21 C23 106.0(2)
C22 C21 H21 111.2
C20 C21 H21 111.2
C23 C21 H21 111.2
C4 C2 C5 108.9(2)
C4 C2 C3 107.9(2)
C5 C2 C3 108.8(3)
C4 C2 Si1 109.4(2)
C5 C2 Si1 111.1(2)
C3 C2 Si1 110.6(2)
C9 C10 C13 110.7(2)
C9 C10 C14 109.1(2)
C13 C10 C14 107.9(2)
C9 C10 C11 108.8(2)
C13 C10 C11 112.8(2)
C14 C10 C11 107.4(2)
C21 C20 C19 110.1(2)
C21 C20 H20A 109.6
C19 C20 H20A 109.6
C21 C20 H20B 109.6
C19 C20 H20B 109.6
H20A C20 H20B 108.2
N1 C19 C20 105.4(2)
N1 C19 C18 115.9(2)
C20 C19 C18 110.1(2)
N1 C19 H19 108.4
C20 C19 H19 108.4
C18 C19 H19 108.4
C2 C5 H5A 109.5
C2 C5 H5B 109.5
H5A C5 H5B 109.5
C2 C5 H5C 109.5
H5A C5 H5C 109.5
H5B C5 H5C 109.5
C10 C13 H13A 109.5
C10 C13 H13B 109.5
H13A C13 H13B 109.5
C10 C13 H13C 109.5
H13A C13 H13C 109.5
H13B C13 H13C 109.5
C2 C4 H4A 109.5
C2 C4 H4B 109.5
H4A C4 H4B 109.5
C2 C4 H4C 109.5
H4A C4 H4C 109.5
H4B C4 H4C 109.5
C2 C3 H3A 109.5
C2 C3 H3B 109.5
H3A C3 H3B 109.5
C2 C3 H3C 109.5
H3A C3 H3C 109.5
H3B C3 H3C 109.5

loop_
_geom_bond_atom_site_label_1
_geom_bond_atom_site_label_2
_geom_bond_distance
Si1 O1 1.673(2)
Si1 C6 1.857(3)
Si1 C1 1.860(3)
Si1 C2 1.885(3)
O1 C7 1.451(3)
O3 N1 1.223(3)
N1 O4 1.229(3)
N1 C19 1.510(3)
O2 C16 1.428(3)
O2 H2 0.86(4)
C12 C11 1.544(4)
C12 C7 1.550(4)
C12 C15 1.561(4)
C12 C18 1.586(4)
C15 C16 1.545(4)
C15 H15A 0.9900
C15 H15B 0.9900
C7 C8 1.521(4)
C7 H7 1.0000
C8 C9 1.523(4)
C8 H8A 0.9900
C8 H8B 0.9900
C17 C22 1.328(4)
C17 C16 1.509(4)
C17 C18 1.512(4)
C24 C23 1.540(4)
C24 C18 1.568(4)
C24 H24A 0.9900
C24 H24B 0.9900
C23 C21 1.536(4)
C23 H23A 0.9900
C23 H23B 0.9900
C18 C19 1.557(4)
C11 C10 1.548(4)
C11 H11A 0.9900
C11 H11B 0.9900
C6 H6A 0.9800
C6 H6B 0.9800
C6 H6C 0.9800
C22 C21 1.509(4)
C22 H22 0.9500
C1 H1A 0.9800
C1 H1B 0.9800
C1 H1C 0.9800
C16 H16 1.0000
C14 C10 1.536(4)
C14 H14A 0.9800
C14 H14B 0.9800
C14 H14C 0.9800
C9 C10 1.525(4)
C9 H9A 0.9900
C9 H9B 0.9900
C21 C20 1.534(4)
C21 H21 1.0000
C2 C4 1.525(4)
C2 C5 1.528(4)
C2 C3 1.531(4)
C10 C13 1.526(4)
C20 C19 1.554(4)
C20 H20A 0.9900
C20 H20B 0.9900
C19 H19 1.0000
C5 H5A 0.9800
C5 H5B 0.9800
C5 H5C 0.9800
C13 H13A 0.9800
C13 H13B 0.9800
C13 H13C 0.9800
C4 H4A 0.9800
C4 H4B 0.9800
C4 H4C 0.9800
C3 H3A 0.9800
C3 H3B 0.9800
C3 H3C 0.9800

loop_
_geom_torsion_atom_site_label_1
_geom_torsion_atom_site_label_2
_geom_torsion_atom_site_label_3
_geom_torsion_atom_site_label_4
_geom_torsion
C6 Si1 O1 C7 33.2(2)
C1 Si1 O1 C7 -89.0(2)
C2 Si1 O1 C7 152.7(2)
C11 C12 C15 C16 -146.9(2)
C7 C12 C15 C16 93.3(3)
C18 C12 C15 C16 -27.2(3)
Si1 O1 C7 C8 62.5(3)
Si1 O1 C7 C12 -171.65(16)
C11 C12 C7 O1 -178.0(2)
C15 C12 C7 O1 -53.3(3)
C18 C12 C7 O1 61.3(3)
C11 C12 C7 C8 -53.4(3)
C15 C12 C7 C8 71.3(3)
C18 C12 C7 C8 -174.1(2)
O1 C7 C8 C9 -174.3(2)
C12 C7 C8 C9 60.7(3)
C18 C24 C23 C21 -2.0(3)
C22 C17 C18 C19 -57.2(3)
C16 C17 C18 C19 119.7(2)
C22 C17 C18 C24 51.6(3)
C16 C17 C18 C24 -131.6(2)
C22 C17 C18 C12 175.2(2)
C16 C17 C18 C12 -8.0(3)
C23 C24 C18 C17 -49.6(3)
C23 C24 C18 C19 63.6(3)
C23 C24 C18 C12 -167.7(2)
C11 C12 C18 C17 143.6(2)
C7 C12 C18 C17 -98.0(2)
C15 C12 C18 C17 21.1(3)
C11 C12 C18 C19 22.9(3)
C7 C12 C18 C19 141.3(2)
C15 C12 C18 C19 -99.6(3)
C11 C12 C18 C24 -96.3(3)
C7 C12 C18 C24 22.0(3)
C15 C12 C18 C24 141.1(2)
C7 C12 C11 C10 50.4(3)
C15 C12 C11 C10 -71.8(3)
C18 C12 C11 C10 172.6(2)
C16 C17 C22 C21 -173.4(3)
C18 C17 C22 C21 2.7(4)
C22 C17 C16 O2 -69.4(4)
C18 C17 C16 O2 114.4(3)
C22 C17 C16 C15 167.4(3)
C18 C17 C16 C15 -8.7(3)
C12 C15 C16 O2 -100.4(3)
C12 C15 C16 C17 22.6(3)
C7 C8 C9 C10 -58.9(3)
C17 C22 C21 C20 56.1(3)
C17 C22 C21 C23 -58.6(3)
C24 C23 C21 C22 54.9(3)
C24 C23 C21 C20 -60.8(3)
O1 Si1 C2 C4 -167.81(19)
C6 Si1 C2 C4 -48.5(2)
C1 Si1 C2 C4 73.2(2)
O1 Si1 C2 C5 -47.5(2)
C6 Si1 C2 C5 71.8(2)
C1 Si1 C2 C5 -166.5(2)
O1 Si1 C2 C3 73.4(2)
C6 Si1 C2 C3 -167.2(2)
C1 Si1 C2 C3 -45.6(3)
C8 C9 C10 C13 -73.1(3)
C8 C9 C10 C14 168.3(2)
C8 C9 C10 C11 51.4(3)
C12 C11 C10 C9 -50.5(3)
C12 C11 C10 C13 72.8(3)
C12 C11 C10 C14 -168.4(2)
C22 C21 C20 C19 -57.4(3)
C23 C21 C20 C19 59.5(3)
O3 N1 C19 C20 -85.3(3)
O4 N1 C19 C20 90.7(3)
O3 N1 C19 C18 36.7(3)
O4 N1 C19 C18 -147.3(2)
C21 C20 C19 N1 130.6(2)
C21 C20 C19 C18 4.9(3)
C17 C18 C19 N1 -69.8(3)
C24 C18 C19 N1 175.9(2)
C12 C18 C19 N1 49.9(3)
C17 C18 C19 C20 49.7(3)
C24 C18 C19 C20 -64.6(3)
C12 C18 C19 C20 169.3(2)
